data_7119260
loop_
_publ_author_name
'Darawsheh, M. D.'
'Barrios, L. A.'
'Roubeau, O.'
'Teat, S. J.'
'Arom\'i, G'

_publ_section_title
;
 Guest-tuned spin crossover in flexible supramolecular assemblies
 templated by a halide (Cl(-), Br(-) or I(-)).
;
_journal_issue 3
_journal_name_full 'Chemical communications (Cambridge, England)'
_journal_page_first 569
_journal_page_last 572
_journal_paper_doi 10.1039/c6cc08906b
_journal_volume 53
_journal_year 2017
_chemical_formula_moiety '2(C66 H48 Fe N18), 2.23(P F6), 1.21(I), 0.56(I3), 2(C H4 O)'
_chemical_formula_sum 'C134 H104 F13.39 Fe2 I2.88 N36 O2 P2.23'
_chemical_formula_weight 3051.93
_chemical_name_systematic
;
 ?
;
_space_group_crystal_system monoclinic
_space_group_IT_number 14
_space_group_name_Hall '-P 2yn'
_space_group_name_H-M_alt 'P 1 21/n 1'
_symmetry_space_group_name_Hall '-P 2yn'
_symmetry_space_group_name_H-M 'P 1 21/n 1'
_atom_sites_solution_hydrogens geom
_audit_creation_method SHELXL-2014
_audit_update_record
;
2016-10-28 deposited with the CCDC.
2016-12-05 downloaded from the CCDC.
;
_cell_angle_alpha 90
_cell_angle_beta 97.682(3)
_cell_angle_gamma 90
_cell_formula_units_Z 4
_cell_length_a 24.3560(10)
_cell_length_b 13.6794(7)
_cell_length_c 39.437(2)
_cell_measurement_reflns_used 9071
_cell_measurement_temperature 100(2)
_cell_measurement_theta_max 25.51
_cell_measurement_theta_min 2.77
_cell_volume 13021.5(11)
_computing_cell_refinement 'Bruker SAINT'
_computing_data_collection 'Bruker APEX 2'
_computing_data_reduction 'Bruker SAINT'
_computing_structure_refinement 'SHELXL-2014 (Sheldrick, 2015)'
_computing_structure_solution 'SHELXT (Sheldrick, 2015)'
_diffrn_ambient_temperature 100(2)
_diffrn_measured_fraction_theta_full 0.644
_diffrn_measured_fraction_theta_max 0.996
_diffrn_measurement_device_type 'Bruker D8 with PHOTON 100 detector'
_diffrn_measurement_method 'shutterless /f and /w scans'
_diffrn_radiation_monochromator 'silicon 111'
_diffrn_radiation_source 'Advanced Light Source station 11.3.1'
_diffrn_radiation_type synchrotron
_diffrn_radiation_wavelength 0.7749
_diffrn_reflns_av_R_equivalents 0.0738
_diffrn_reflns_av_unetI/netI 0.0431
_diffrn_reflns_Laue_measured_fraction_full 0.644
_diffrn_reflns_Laue_measured_fraction_max 0.996
_diffrn_reflns_limit_h_max 27
_diffrn_reflns_limit_h_min -27
_diffrn_reflns_limit_k_max 15
_diffrn_reflns_limit_k_min -15
_diffrn_reflns_limit_l_max 43
_diffrn_reflns_limit_l_min -43
_diffrn_reflns_number 141679
_diffrn_reflns_point_group_measured_fraction_full 0.644
_diffrn_reflns_point_group_measured_fraction_max 0.996
_diffrn_reflns_theta_full 30.000
_diffrn_reflns_theta_max 25.610
_diffrn_reflns_theta_min 2.042
_exptl_absorpt_coefficient_mu 1.274
_exptl_absorpt_correction_T_max 0.745
_exptl_absorpt_correction_T_min 0.622
_exptl_absorpt_correction_type multi-scan
_exptl_absorpt_process_details SADABS-2014/5
_exptl_crystal_colour orange
_exptl_crystal_density_diffrn 1.557
_exptl_crystal_description plate
_exptl_crystal_F_000 6140
_exptl_crystal_size_max 0.250
_exptl_crystal_size_mid 0.080
_exptl_crystal_size_min 0.020
_refine_diff_density_max 2.747
_refine_diff_density_min -3.424
_refine_diff_density_rms 0.196
_refine_ls_extinction_method none
_refine_ls_goodness_of_fit_ref 1.060
_refine_ls_hydrogen_treatment constr
_refine_ls_matrix_type full
_refine_ls_number_parameters 1861
_refine_ls_number_reflns 18863
_refine_ls_number_restraints 536
_refine_ls_restrained_S_all 1.090
_refine_ls_R_factor_all 0.1547
_refine_ls_R_factor_gt 0.1231
_refine_ls_shift/su_max 0.000
_refine_ls_shift/su_mean 0.000
_refine_ls_structure_factor_coef Fsqd
_refine_ls_weighting_details 'w=1/[\s^2^(Fo^2^)+(0.1952P)^2^+207.2605P] where P=(Fo^2^+2Fc^2^)/3'
_refine_ls_weighting_scheme calc
_refine_ls_wR_factor_gt 0.3389
_refine_ls_wR_factor_ref 0.3705
_reflns_Friedel_coverage 0.000
_reflns_number_gt 13842
_reflns_number_total 18863
_reflns_threshold_expression 'I > 2\s(I)'
_cod_data_source_file c6cc08906b2.cif
_cod_data_source_block md451b
_cod_database_code 7119260
_shelx_space_group_comment
;
The symmetry employed for this shelxl refinement is uniquely defined
by the following loop, which should always be used as a source of
symmetry information in preference to the above space-group names.
They are only intended as comments.
;
_shelx_estimated_absorpt_t_min 0.741
_shelx_estimated_absorpt_t_max 0.975
_shelxl_version_number 2014-3

loop_
_space_group_symop_operation_xyz
'x, y, z'
'-x+1/2, y+1/2, -z+1/2'
'-x, -y, -z'
'x-1/2, -y-1/2, z-1/2'

loop_
_atom_site_label
_atom_site_type_symbol
_atom_site_fract_x
_atom_site_fract_y
_atom_site_fract_z
_atom_site_U_iso_or_equiv
_atom_site_adp_type
_atom_site_occupancy
_atom_site_site_symmetry_order
_atom_site_calc_flag
_atom_site_refinement_flags_posn
_atom_site_refinement_flags_adp
_atom_site_refinement_flags_occupancy
_atom_site_disorder_assembly
_atom_site_disorder_group
I1 I 0.61762(4) 0.46936(7) 0.36832(2) 0.0577(3) Uani 1 1 d . . . . .
Fe1 Fe 0.80913(6) 0.41785(11) 0.46719(4) 0.0287(4) Uani 1 1 d . . . . .
N1 N 0.8504(4) 0.5298(6) 0.4896(2) 0.034(2) Uani 1 1 d . . . . .
N2 N 0.7476(3) 0.4980(6) 0.4783(2) 0.0269(19) Uani 1 1 d . . . . .
N3 N 0.6917(3) 0.4942(6) 0.4733(2) 0.0269(19) Uani 1 1 d . . . . .
H3B H 0.6720 0.4470 0.4624 0.032 Uiso 1 1 calc R U . . .
N4 N 0.4926(4) 0.4718(6) 0.4037(2) 0.032(2) Uani 1 1 d . . . . .
H4B H 0.5265 0.4753 0.3984 0.039 Uiso 1 1 calc R U . . .
N5 N 0.4504(3) 0.4255(6) 0.3840(2) 0.031(2) Uani 1 1 d . . . . .
N6 N 0.3107(4) 0.4237(9) 0.4048(3) 0.051(3) Uani 1 1 d . . . . .
N7 N 0.8102(4) 0.3417(7) 0.5099(2) 0.032(2) Uani 1 1 d . . . . .
N8 N 0.7652(3) 0.3055(6) 0.4496(2) 0.0272(19) Uani 1 1 d . . . . .
N9 N 0.7397(3) 0.2740(6) 0.4193(2) 0.0252(18) Uani 1 1 d . . . . .
H9A H 0.7362 0.3084 0.4003 0.030 Uiso 1 1 calc R U . . .
N10 N 0.5974(4) 0.2824(6) 0.3071(2) 0.032(2) Uani 1 1 d . . . . .
H10G H 0.6022 0.3174 0.3260 0.039 Uiso 1 1 calc R U . . .
N11 N 0.5763(4) 0.3186(7) 0.2763(2) 0.035(2) Uani 1 1 d . . . . .
N12 N 0.5437(4) 0.1724(9) 0.1995(3) 0.051(3) Uani 1 1 d . . . . .
N13 N 0.8764(4) 0.3499(7) 0.4549(3) 0.038(2) Uani 1 1 d . . . . .
N14 N 0.8142(3) 0.4785(6) 0.4227(2) 0.030(2) Uani 1 1 d . . . . .
N15 N 0.7866(3) 0.5471(6) 0.4026(2) 0.029(2) Uani 1 1 d . . . . .
H15A H 0.7560 0.5760 0.4070 0.035 Uiso 1 1 calc R U . . .
N16 N 0.6158(4) 0.6850(6) 0.3214(2) 0.030(2) Uani 1 1 d . . . . .
H16B H 0.6241 0.6320 0.3336 0.036 Uiso 1 1 calc R U . . .
N17 N 0.5634(4) 0.7188(6) 0.3133(2) 0.031(2) Uani 1 1 d . . . . .
N18 N 0.5257(6) 0.9182(7) 0.2553(3) 0.057(3) Uani 1 1 d . . . . .
C1 C 0.9055(5) 0.5446(9) 0.4928(3) 0.046(3) Uani 1 1 d . . . . .
H1A H 0.9282 0.4970 0.4840 0.056 Uiso 1 1 calc R U . . .
C2 C 0.9306(6) 0.6277(10) 0.5088(4) 0.059(4) Uani 1 1 d . . . . .
H2A H 0.9696 0.6363 0.5104 0.071 Uiso 1 1 calc R U . . .
C3 C 0.8992(5) 0.6958(10) 0.5220(4) 0.055(4) Uani 1 1 d . . . . .
H3A H 0.9159 0.7516 0.5335 0.066 Uiso 1 1 calc R U . . .
C4 C 0.8426(5) 0.6830(9) 0.5187(3) 0.046(3) Uani 1 1 d . . . . .
H4A H 0.8199 0.7300 0.5277 0.055 Uiso 1 1 calc R U . . .
C5 C 0.8191(5) 0.6007(8) 0.5019(3) 0.034(3) Uani 1 1 d . . . . .
C6 C 0.7609(4) 0.5807(7) 0.4956(2) 0.028(2) Uani 1 1 d . . . . .
C7 C 0.7133(4) 0.6311(8) 0.5021(3) 0.031(2) Uani 1 1 d . . . . .
H7A H 0.7116 0.6912 0.5140 0.037 Uiso 1 1 calc R U . . .
C8 C 0.6697(4) 0.5748(7) 0.4875(3) 0.027(2) Uani 1 1 d . . . . .
C9 C 0.6103(4) 0.5913(7) 0.4853(3) 0.029(2) Uani 1 1 d . . . . .
C10 C 0.5895(5) 0.6593(8) 0.5070(3) 0.032(2) Uani 1 1 d . . . . .
H10A H 0.6142 0.6944 0.5233 0.039 Uiso 1 1 calc R U . . .
C11 C 0.5335(4) 0.6754(8) 0.5046(3) 0.032(2) Uani 1 1 d . . . . .
H11A H 0.5201 0.7207 0.5198 0.038 Uiso 1 1 calc R U . . .
C12 C 0.4962(5) 0.6281(8) 0.4809(3) 0.035(3) Uani 1 1 d . . . . .
H12A H 0.4576 0.6409 0.4799 0.042 Uiso 1 1 calc R U . . .
C13 C 0.5152(4) 0.5609(7) 0.4581(3) 0.029(2) Uani 1 1 d . . . . .
C14 C 0.5722(4) 0.5439(7) 0.4608(2) 0.025(2) Uani 1 1 d . . . . .
H14A H 0.5856 0.4987 0.4456 0.030 Uiso 1 1 calc R U . . .
C15 C 0.4771(4) 0.5121(7) 0.4325(3) 0.030(2) Uani 1 1 d . . . . .
C16 C 0.4213(5) 0.4894(8) 0.4316(3) 0.033(2) Uani 1 1 d . . . . .
H16A H 0.3975 0.5066 0.4479 0.040 Uiso 1 1 calc R U . . .
C17 C 0.4080(5) 0.4361(7) 0.4017(3) 0.034(3) Uani 1 1 d . . . . .
C18 C 0.3532(5) 0.3896(9) 0.3905(3) 0.037(3) Uani 1 1 d . . . . .
C19 C 0.3476(6) 0.3104(10) 0.3673(4) 0.053(3) Uani 1 1 d . . . . .
H19A H 0.3785 0.2864 0.3574 0.063 Uiso 1 1 calc R U . . .
C20 C 0.2953(6) 0.2687(13) 0.3596(4) 0.069(4) Uani 1 1 d . . . . .
H20A H 0.2897 0.2150 0.3443 0.083 Uiso 1 1 calc R U . . .
C21 C 0.2532(7) 0.3050(12) 0.3741(4) 0.069(4) Uani 1 1 d . . . . .
H21A H 0.2172 0.2776 0.3689 0.083 Uiso 1 1 calc R U . . .
C22 C 0.2619(6) 0.3815(12) 0.3962(4) 0.061(4) Uani 1 1 d . . . . .
H22A H 0.2312 0.4061 0.4060 0.073 Uiso 1 1 calc R U . . .
C23 C 0.8365(5) 0.3661(9) 0.5412(3) 0.044(3) Uani 1 1 d . . . . .
H23A H 0.8529 0.4290 0.5446 0.053 Uiso 1 1 calc R U . . .
C24 C 0.8400(5) 0.3004(11) 0.5686(3) 0.051(3) Uani 1 1 d . . . . .
H24A H 0.8577 0.3199 0.5905 0.062 Uiso 1 1 calc R U . . .
C25 C 0.8188(5) 0.2104(11) 0.5643(3) 0.053(4) Uani 1 1 d . . . . .
H25A H 0.8229 0.1651 0.5828 0.064 Uiso 1 1 calc R U . . .
C26 C 0.7903(5) 0.1832(9) 0.5322(3) 0.040(3) Uani 1 1 d . . . . .
H26A H 0.7738 0.1205 0.5286 0.047 Uiso 1 1 calc R U . . .
C27 C 0.7873(4) 0.2507(8) 0.5063(3) 0.034(3) Uani 1 1 d . . . . .
C28 C 0.7608(4) 0.2317(7) 0.4714(3) 0.029(2) Uani 1 1 d . . . . .
C29 C 0.7325(4) 0.1527(8) 0.4557(3) 0.032(2) Uani 1 1 d . . . . .
H29A H 0.7237 0.0925 0.4657 0.039 Uiso 1 1 calc R U . . .
C30 C 0.7201(4) 0.1826(7) 0.4219(3) 0.031(2) Uani 1 1 d . . . . .
C31 C 0.6902(5) 0.1308(8) 0.3925(3) 0.035(3) Uani 1 1 d . . . . .
C32 C 0.6863(6) 0.0281(8) 0.3925(3) 0.050(3) Uani 1 1 d . . . . .
H32A H 0.7024 -0.0080 0.4119 0.060 Uiso 1 1 calc R U . . .
C33 C 0.6592(7) -0.0199(9) 0.3646(4) 0.062(4) Uani 1 1 d . . . . .
H33A H 0.6581 -0.0893 0.3646 0.074 Uiso 1 1 calc R U . . .
C34 C 0.6334(6) 0.0308(8) 0.3364(3) 0.053(4) Uani 1 1 d . . . . .
H34A H 0.6140 -0.0036 0.3176 0.063 Uiso 1 1 calc R U . . .
C35 C 0.6363(5) 0.1328(8) 0.3359(3) 0.036(3) Uani 1 1 d . . . . .
C36 C 0.6634(4) 0.1814(7) 0.3636(3) 0.031(2) Uani 1 1 d . . . . .
H36A H 0.6643 0.2508 0.3634 0.037 Uiso 1 1 calc R U . . .
C37 C 0.6103(5) 0.1873(8) 0.3058(3) 0.033(2) Uani 1 1 d . . . . .
C38 C 0.5967(4) 0.1592(8) 0.2719(3) 0.035(3) Uani 1 1 d . . . . .
H38A H 0.6007 0.0963 0.2623 0.042 Uiso 1 1 calc R U . . .
C39 C 0.5759(4) 0.2434(8) 0.2550(3) 0.033(3) Uani 1 1 d . . . . .
C40 C 0.5552(4) 0.2576(8) 0.2183(3) 0.034(3) Uani 1 1 d . . . . .
C41 C 0.5494(5) 0.3475(9) 0.2045(4) 0.051(3) Uani 1 1 d . . . . .
H41A H 0.5577 0.4045 0.2180 0.062 Uiso 1 1 calc R U . . .
C42 C 0.5303(7) 0.3535(15) 0.1688(5) 0.085(6) Uani 1 1 d . . . . .
H42A H 0.5260 0.4156 0.1581 0.102 Uiso 1 1 calc R U . . .
C43 C 0.5183(6) 0.2712(19) 0.1500(4) 0.081(6) Uani 1 1 d . . . . .
H43A H 0.5055 0.2751 0.1262 0.097 Uiso 1 1 calc R U . . .
C44 C 0.5249(5) 0.1833(13) 0.1659(3) 0.056(4) Uani 1 1 d . . . . .
H44A H 0.5158 0.1262 0.1526 0.068 Uiso 1 1 calc R U . . .
C45 C 0.9048(5) 0.2770(9) 0.4720(3) 0.044(3) Uani 1 1 d . . . . .
H45A H 0.8933 0.2560 0.4929 0.053 Uiso 1 1 calc R U . . .
C46 C 0.9489(5) 0.2312(10) 0.4613(4) 0.053(4) Uani 1 1 d . . . . .
H46A H 0.9666 0.1779 0.4738 0.063 Uiso 1 1 calc R U . . .
C47 C 0.9675(6) 0.2651(11) 0.4314(4) 0.060(4) Uani 1 1 d . . . . .
H47A H 0.9992 0.2366 0.4237 0.072 Uiso 1 1 calc R U . . .
C48 C 0.9393(5) 0.3407(10) 0.4131(3) 0.052(3) Uani 1 1 d . . . . .
H48A H 0.9510 0.3647 0.3926 0.062 Uiso 1 1 calc R U . . .
C49 C 0.8931(4) 0.3804(8) 0.4255(3) 0.034(3) Uani 1 1 d . . . . .
C50 C 0.8585(4) 0.4540(8) 0.4074(3) 0.034(3) Uani 1 1 d . . . . .
C51 C 0.8593(5) 0.5062(9) 0.3775(3) 0.037(3) Uani 1 1 d . . . . .
H51A H 0.8861 0.5024 0.3620 0.045 Uiso 1 1 calc R U . . .
C52 C 0.8122(4) 0.5658(8) 0.3748(3) 0.031(2) Uani 1 1 d . . . . .
C53 C 0.7900(5) 0.6364(9) 0.3481(3) 0.037(3) Uani 1 1 d . . . . .
C54 C 0.8256(5) 0.6849(11) 0.3289(4) 0.056(4) Uani 1 1 d . . . . .
H54A H 0.8644 0.6738 0.3336 0.068 Uiso 1 1 calc R U . . .
C55 C 0.8056(6) 0.7481(12) 0.3035(4) 0.064(4) Uani 1 1 d . . . . .
H55A H 0.8305 0.7781 0.2900 0.076 Uiso 1 1 calc R U . . .
C56 C 0.7496(5) 0.7693(11) 0.2969(4) 0.056(4) Uani 1 1 d . . . . .
H56A H 0.7361 0.8157 0.2799 0.067 Uiso 1 1 calc R U . . .
C57 C 0.7137(5) 0.7215(8) 0.3158(3) 0.034(3) Uani 1 1 d . . . . .
C58 C 0.7340(5) 0.6557(8) 0.3410(3) 0.033(3) Uani 1 1 d . . . . .
H58A H 0.7089 0.6232 0.3537 0.040 Uiso 1 1 calc R U . . .
C59 C 0.6542(5) 0.7412(8) 0.3087(3) 0.032(2) Uani 1 1 d . . . . .
C60 C 0.6238(5) 0.8150(8) 0.2911(3) 0.036(3) Uani 1 1 d . . . . .
H60A H 0.6381 0.8669 0.2789 0.043 Uiso 1 1 calc R U . . .
C61 C 0.5690(5) 0.7993(7) 0.2945(3) 0.032(2) Uani 1 1 d . . . . .
C62 C 0.5182(5) 0.8566(8) 0.2811(3) 0.042(3) Uani 1 1 d . . . . .
C63 C 0.4692(5) 0.8464(8) 0.2946(3) 0.045(3) Uani 1 1 d . . . . .
H63A H 0.4661 0.8042 0.3134 0.054 Uiso 1 1 calc R U . . .
C64 C 0.4239(6) 0.9021(10) 0.2790(4) 0.064(4) Uani 1 1 d . . . . .
H64A H 0.3886 0.8960 0.2865 0.077 Uiso 1 1 calc R U . . .
C65 C 0.4309(9) 0.9637(10) 0.2533(5) 0.081(6) Uani 1 1 d . . . . .
H65A H 0.4010 1.0030 0.2431 0.097 Uiso 1 1 calc R U . . .
C66 C 0.4809(9) 0.9690(10) 0.2422(4) 0.072(5) Uani 1 1 d . . . . .
H66A H 0.4845 1.0119 0.2237 0.086 Uiso 1 1 calc R U . . .
Fe2 Fe 0.42209(6) 0.51059(11) 0.26835(4) 0.0298(4) Uani 1 1 d . . . . .
N21 N 0.3457(4) 0.4907(7) 0.2804(2) 0.037(2) Uani 1 1 d . . . . .
N22 N 0.4294(3) 0.5778(6) 0.3123(2) 0.029(2) Uani 1 1 d . . . . .
N23 N 0.4686(3) 0.6263(6) 0.3329(2) 0.0273(19) Uani 1 1 d . . . . .
H23B H 0.5032 0.6323 0.3290 0.033 Uiso 1 1 calc R U . . .
N24 N 0.6568(3) 0.6863(6) 0.4136(2) 0.0275(19) Uani 1 1 d . . . . .
H24B H 0.6403 0.6361 0.4026 0.033 Uiso 1 1 calc R U . . .
N25 N 0.7124(4) 0.6961(6) 0.4204(2) 0.031(2) Uani 1 1 d . . . . .
N26 N 0.7809(4) 0.8884(7) 0.4730(3) 0.043(2) Uani 1 1 d D . . . .
N27 N 0.4089(4) 0.4310(7) 0.2254(2) 0.036(2) Uani 1 1 d . . . . .
N28 N 0.4434(3) 0.3832(6) 0.2871(2) 0.030(2) Uani 1 1 d . . . . .
N29 N 0.4612(3) 0.3440(6) 0.3177(2) 0.031(2) Uani 1 1 d . . . . .
H29B H 0.4679 0.3777 0.3368 0.038 Uiso 1 1 calc R U . . .
N30 N 0.6004(4) 0.2929(6) 0.4297(2) 0.034(2) Uani 1 1 d . . . . .
H30A H 0.5984 0.3296 0.4113 0.041 Uiso 1 1 calc R U . . .
N31 N 0.6304(4) 0.3182(6) 0.4604(2) 0.030(2) Uani 1 1 d . . . . .
N32 N 0.6500(4) 0.1600(8) 0.5347(3) 0.048(3) Uani 1 1 d . . . . .
N33 N 0.4016(3) 0.6320(7) 0.2428(2) 0.032(2) Uani 1 1 d . . . . .
N34 N 0.4955(3) 0.5489(6) 0.2576(2) 0.0261(19) Uani 1 1 d . . . . .
N35 N 0.5477(4) 0.5153(6) 0.2639(2) 0.030(2) Uani 1 1 d . . . . .
H35A H 0.5579 0.4634 0.2764 0.036 Uiso 1 1 calc R U . . .
N36 N 0.7343(4) 0.3950(6) 0.3330(2) 0.033(2) Uani 1 1 d . . . . .
H36B H 0.7042 0.4234 0.3383 0.039 Uiso 1 1 calc R U . . .
N37 N 0.7644(4) 0.3306(6) 0.3536(2) 0.033(2) Uani 1 1 d . . . . .
N38 N 0.8974(5) 0.2384(9) 0.3400(3) 0.057(3) Uani 1 1 d . . . . .
C71 C 0.3030(5) 0.4436(10) 0.2613(3) 0.050(3) Uani 1 1 d . . . . .
H71A H 0.3093 0.4140 0.2404 0.060 Uiso 1 1 calc R U . . .
C72 C 0.2507(6) 0.4371(11) 0.2713(4) 0.058(4) Uani 1 1 d . . . . .
H72A H 0.2214 0.4048 0.2574 0.070 Uiso 1 1 calc R U . . .
C73 C 0.2421(6) 0.4795(13) 0.3027(4) 0.066(4) Uani 1 1 d . . . . .
H73A H 0.2070 0.4742 0.3105 0.079 Uiso 1 1 calc R U . . .
C74 C 0.2836(5) 0.5277(11) 0.3216(3) 0.052(3) Uani 1 1 d . . . . .
H74A H 0.2778 0.5583 0.3425 0.062 Uiso 1 1 calc R U . . .
C75 C 0.3357(5) 0.5320(9) 0.3101(3) 0.039(3) Uani 1 1 d . . . . .
C76 C 0.3832(4) 0.5829(8) 0.3278(3) 0.031(2) Uani 1 1 d . . . . .
C77 C 0.3922(4) 0.6379(8) 0.3574(3) 0.034(3) Uani 1 1 d . . . . .
H77A H 0.3661 0.6537 0.3724 0.041 Uiso 1 1 calc R U . . .
C78 C 0.4482(4) 0.6654(7) 0.3606(3) 0.028(2) Uani 1 1 d . . . . .
C79 C 0.4805(4) 0.7228(7) 0.3866(3) 0.028(2) Uani 1 1 d . . . . .
C80 C 0.4537(4) 0.7867(8) 0.4064(3) 0.032(2) Uani 1 1 d . . . . .
H80A H 0.4146 0.7943 0.4021 0.039 Uiso 1 1 calc R U . . .
C81 C 0.4841(5) 0.8393(8) 0.4325(3) 0.036(3) Uani 1 1 d . . . . .
H81A H 0.4653 0.8819 0.4461 0.044 Uiso 1 1 calc R U . . .
C82 C 0.5408(5) 0.8315(8) 0.4393(3) 0.034(3) Uani 1 1 d . . . . .
H82A H 0.5608 0.8682 0.4573 0.041 Uiso 1 1 calc R U . . .
C83 C 0.5687(4) 0.7696(7) 0.4194(3) 0.027(2) Uani 1 1 d . . . . .
C84 C 0.5382(4) 0.7160(7) 0.3931(2) 0.028(2) Uani 1 1 d . . . . .
H84A H 0.5572 0.6743 0.3793 0.034 Uiso 1 1 calc R U . . .
C85 C 0.6289(4) 0.7619(8) 0.4256(3) 0.030(2) Uani 1 1 d . . . . .
C86 C 0.6688(4) 0.8230(7) 0.4414(3) 0.029(2) Uani 1 1 d . . . . .
H86A H 0.6629 0.8819 0.4532 0.034 Uiso 1 1 calc R U . . .
C87 C 0.7195(5) 0.7823(7) 0.4371(3) 0.031(2) Uani 1 1 d . . . . .
C88 C 0.7755(5) 0.8218(8) 0.4468(3) 0.036(3) Uani 1 1 d . . . . .
C89 C 0.8191(5) 0.7977(10) 0.4299(3) 0.044(3) Uani 1 1 d . . . . .
H89A H 0.8143 0.7512 0.4119 0.053 Uiso 1 1 calc R U . . .
C90 C 0.8705(5) 0.8411(10) 0.4392(4) 0.051(3) Uani 1 1 d . . . . .
H90A H 0.9009 0.8254 0.4274 0.061 Uiso 1 1 calc R U . . .
C91 C 0.8766(6) 0.9070(10) 0.4656(4) 0.057(4) Uani 1 1 d . . . . .
H91A H 0.9115 0.9362 0.4731 0.069 Uiso 1 1 calc R U . . .
C92 C 0.8304(6) 0.9298(10) 0.4810(4) 0.055(3) Uani 1 1 d . . . . .
H92A H 0.8342 0.9781 0.4985 0.065 Uiso 1 1 calc R U . . .
C93 C 0.3917(5) 0.4622(10) 0.1932(3) 0.044(3) Uani 1 1 d . . . . .
H93A H 0.3858 0.5302 0.1895 0.053 Uiso 1 1 calc R U . . .
C94 C 0.3823(6) 0.4001(11) 0.1656(3) 0.057(4) Uani 1 1 d . . . . .
H94A H 0.3697 0.4246 0.1434 0.068 Uiso 1 1 calc R U . . .
C95 C 0.3915(5) 0.3025(11) 0.1709(3) 0.052(3) Uani 1 1 d . . . . .
H95A H 0.3856 0.2584 0.1521 0.063 Uiso 1 1 calc R U . . .
C96 C 0.4091(5) 0.2687(10) 0.2026(3) 0.044(3) Uani 1 1 d . . . . .
H96A H 0.4149 0.2007 0.2065 0.053 Uiso 1 1 calc R U . . .
C97 C 0.4187(4) 0.3351(9) 0.2297(3) 0.035(3) Uani 1 1 d . . . . .
C98 C 0.4380(4) 0.3072(8) 0.2652(3) 0.034(3) Uani 1 1 d . . . . .
C99 C 0.4523(5) 0.2207(8) 0.2819(3) 0.037(3) Uani 1 1 d . . . . .
H99A H 0.4517 0.1571 0.2721 0.045 Uiso 1 1 calc R U . . .
C100 C 0.4677(4) 0.2453(7) 0.3155(3) 0.033(2) Uani 1 1 d . . . . .
C101 C 0.4876(5) 0.1831(8) 0.3445(3) 0.037(3) Uani 1 1 d . . . . .
C102 C 0.4776(6) 0.0853(9) 0.3440(3) 0.056(4) Uani 1 1 d . . . . .
H10B H 0.4546 0.0582 0.3250 0.068 Uiso 1 1 calc R U . . .
C103 C 0.4999(8) 0.0238(10) 0.3702(4) 0.075(5) Uani 1 1 d . . . . .
H10C H 0.4938 -0.0447 0.3687 0.090 Uiso 1 1 calc R U . . .
C104 C 0.5314(7) 0.0641(9) 0.3986(3) 0.058(4) Uani 1 1 d . . . . .
H10D H 0.5465 0.0227 0.4168 0.069 Uiso 1 1 calc R U . . .
C105 C 0.5414(5) 0.1652(8) 0.4010(3) 0.042(3) Uani 1 1 d . . . . .
C106 C 0.5206(5) 0.2232(7) 0.3735(3) 0.034(3) Uani 1 1 d . . . . .
H10E H 0.5287 0.2911 0.3740 0.041 Uiso 1 1 calc R U . . .
C107 C 0.5742(5) 0.2055(8) 0.4308(3) 0.037(3) Uani 1 1 d . . . . .
C108 C 0.5864(4) 0.1738(8) 0.4643(3) 0.036(3) Uani 1 1 d . . . . .
H10F H 0.5739 0.1153 0.4738 0.043 Uiso 1 1 calc R U . . .
C109 C 0.6206(4) 0.2450(8) 0.4814(3) 0.033(3) Uani 1 1 d . . . . .
C110 C 0.6457(4) 0.2465(8) 0.5170(3) 0.033(3) Uani 1 1 d . . . . .
C111 C 0.6657(4) 0.3315(8) 0.5313(3) 0.033(2) Uani 1 1 d . . . . .
H11B H 0.6627 0.3903 0.5184 0.039 Uiso 1 1 calc R U . . .
C112 C 0.6899(6) 0.3319(10) 0.5641(4) 0.054(4) Uani 1 1 d . . . . .
H11C H 0.7033 0.3912 0.5746 0.065 Uiso 1 1 calc R U . . .
C113 C 0.6950(5) 0.2437(11) 0.5826(3) 0.050(3) Uani 1 1 d . . . . .
H11D H 0.7127 0.2432 0.6056 0.059 Uiso 1 1 calc R U . . .
C114 C 0.6747(5) 0.1599(10) 0.5678(3) 0.045(3) Uani 1 1 d . . . . .
H11E H 0.6777 0.1007 0.5805 0.054 Uiso 1 1 calc R U . . .
C115 C 0.3504(5) 0.6678(9) 0.2343(3) 0.041(3) Uani 1 1 d . . . . .
H11F H 0.3210 0.6401 0.2447 0.049 Uiso 1 1 calc R U . . .
C116 C 0.3384(6) 0.7428(9) 0.2112(3) 0.049(3) Uani 1 1 d . . . . .
H11G H 0.3015 0.7653 0.2053 0.058 Uiso 1 1 calc R U . . .
C117 C 0.3821(5) 0.7852(9) 0.1967(3) 0.047(3) Uani 1 1 d . . . . .
H11H H 0.3750 0.8370 0.1807 0.056 Uiso 1 1 calc R U . . .
C118 C 0.4341(5) 0.7528(8) 0.2054(3) 0.041(3) Uani 1 1 d . . . . .
H11I H 0.4638 0.7821 0.1958 0.049 Uiso 1 1 calc R U . . .
C119 C 0.4442(5) 0.6763(7) 0.2285(3) 0.032(2) Uani 1 1 d . . . . .
C120 C 0.4975(5) 0.6295(7) 0.2385(2) 0.031(2) Uani 1 1 d . . . . .
C121 C 0.5509(4) 0.6477(7) 0.2321(3) 0.029(2) Uani 1 1 d . . . . .
H12B H 0.5630 0.7005 0.2193 0.034 Uiso 1 1 calc R U . . .
C122 C 0.5833(4) 0.5734(7) 0.2481(2) 0.028(2) Uani 1 1 d . . . . .
C123 C 0.6424(5) 0.5543(7) 0.2502(3) 0.030(2) Uani 1 1 d . . . . .
C124 C 0.6731(5) 0.5991(9) 0.2268(3) 0.042(3) Uani 1 1 d . . . . .
H12C H 0.6550 0.6411 0.2097 0.051 Uiso 1 1 calc R U . . .
C125 C 0.7293(6) 0.5826(10) 0.2286(3) 0.053(3) Uani 1 1 d . . . . .
H12D H 0.7497 0.6137 0.2127 0.064 Uiso 1 1 calc R U . . .
C126 C 0.7566(5) 0.5203(8) 0.2536(3) 0.040(3) Uani 1 1 d . . . . .
H12E H 0.7953 0.5090 0.2548 0.048 Uiso 1 1 calc R U . . .
C127 C 0.7262(5) 0.4754(8) 0.2768(3) 0.032(2) Uani 1 1 d . . . . .
C128 C 0.6702(4) 0.4923(7) 0.2749(2) 0.030(2) Uani 1 1 d . . . . .
H12F H 0.6499 0.4610 0.2908 0.035 Uiso 1 1 calc R U . . .
C129 C 0.7548(5) 0.4118(8) 0.3035(3) 0.032(2) Uani 1 1 d . . . . .
C130 C 0.8020(5) 0.3553(8) 0.3048(3) 0.037(3) Uani 1 1 d . . . . .
H13A H 0.8266 0.3507 0.2881 0.045 Uiso 1 1 calc R U . . .
C131 C 0.8055(5) 0.3058(8) 0.3365(3) 0.037(3) Uani 1 1 d . . . . .
C132 C 0.8478(6) 0.2326(9) 0.3501(3) 0.047(3) Uani 1 1 d . . . . .
C133 C 0.8333(6) 0.1607(10) 0.3726(3) 0.056(4) Uani 1 1 d . . . . .
H13B H 0.7976 0.1589 0.3797 0.067 Uiso 1 1 calc R U . . .
C134 C 0.8743(9) 0.0915(12) 0.3840(4) 0.077(5) Uani 1 1 d . . . . .
H13C H 0.8664 0.0408 0.3991 0.093 Uiso 1 1 calc R U . . .
C135 C 0.9239(8) 0.0967(15) 0.3737(4) 0.083(6) Uani 1 1 d . . . . .
H13D H 0.9519 0.0505 0.3814 0.099 Uiso 1 1 calc R U . . .
C136 C 0.9338(7) 0.1692(16) 0.3520(4) 0.080(6) Uani 1 1 d . . . . .
H13E H 0.9694 0.1711 0.3446 0.096 Uiso 1 1 calc R U . . .
P1 P 0.4201(2) -0.0304(4) 0.12521(12) 0.0735(14) Uani 0.79 1 d D U P A 1
F1 F 0.3991(6) -0.0251(9) 0.0873(3) 0.127(3) Uani 0.79 1 d D U P A 1
F2 F 0.4284(6) -0.1431(7) 0.1232(3) 0.124(3) Uani 0.79 1 d D U P A 1
F3 F 0.4824(5) -0.0144(10) 0.1178(4) 0.128(4) Uani 0.79 1 d D U P A 1
F4 F 0.4457(5) -0.0346(8) 0.1646(3) 0.108(3) Uani 0.79 1 d D U P A 1
F5 F 0.4172(5) 0.0844(7) 0.1281(3) 0.091(3) Uani 0.79 1 d D U P A 1
F6 F 0.3628(4) -0.0432(10) 0.1359(3) 0.122(3) Uani 0.79 1 d D U P A 1
P2 P 0.2128(3) 0.4594(5) 0.16364(16) 0.0732(17) Uani 0.692 1 d D U P B 1
F7 F 0.1765(7) 0.5190(13) 0.1855(4) 0.109(4) Uani 0.692 1 d D U P B 1
F8 F 0.2614(6) 0.5292(12) 0.1779(4) 0.106(4) Uani 0.692 1 d D U P B 1
F9 F 0.1931(8) 0.5341(12) 0.1337(4) 0.112(4) Uani 0.692 1 d D U P B 1
F10 F 0.2490(6) 0.4067(15) 0.1384(4) 0.115(4) Uani 0.692 1 d D U P B 1
F11 F 0.1629(7) 0.3874(14) 0.1499(5) 0.100(4) Uani 0.692 1 d D U P B 1
F12 F 0.2296(9) 0.3785(14) 0.1909(5) 0.129(4) Uani 0.692 1 d D U P B 1
P3 P 0.4453(3) 0.4645(6) 0.0656(2) 0.097(2) Uani 0.75 1 d D U P C 1
F13 F 0.5060(5) 0.4395(10) 0.0684(3) 0.109(3) Uani 0.75 1 d D U P C 1
F14 F 0.4319(5) 0.3777(9) 0.0874(3) 0.102(3) Uani 0.75 1 d D U P C 1
F15 F 0.4257(6) 0.4151(11) 0.0323(3) 0.118(3) Uani 0.75 1 d D U P C 1
F16 F 0.4523(6) 0.5618(9) 0.0481(3) 0.117(4) Uani 0.75 1 d D U P C 1
F17 F 0.4557(6) 0.5267(10) 0.1005(3) 0.116(3) Uani 0.75 1 d D U P C 1
F18 F 0.3825(5) 0.5011(11) 0.0646(4) 0.119(3) Uani 0.75 1 d D U P C 1
I2 I 0.3851(4) 0.0309(5) 0.1506(2) 0.115(3) Uani 0.21 1 d . U P D 2
I3 I 0.29806(12) 0.1755(2) 0.24828(10) 0.0701(9) Uani 0.308 1 d D U P E 2
I4 I 0.23462(12) 0.2963(2) 0.19481(9) 0.0631(8) Uani 0.308 1 d D U P E 2
I5 I 0.1744(3) 0.4507(4) 0.15422(12) 0.1018(16) Uani 0.308 1 d D U P E 2
I6 I 0.4752(4) 0.3272(9) 0.0466(3) 0.122(3) Uani 0.15 1 d D U P F 2
I7 I 0.4327(5) 0.5046(9) 0.0747(4) 0.104(3) Uani 0.15 1 d D U P F 2
I8 I 0.3957(4) 0.6667(8) 0.1139(3) 0.116(3) Uani 0.15 1 d D U P F 2
I9 I 0.4164(6) 0.5572(9) 0.0785(4) 0.096(3) Uani 0.1 1 d D U P G 3
I10 I 0.4619(5) 0.3644(9) 0.0637(4) 0.088(3) Uani 0.1 1 d D U P G 3
I11 I 0.4977(4) 0.1606(8) 0.0596(2) 0.078(3) Uani 0.1 1 d D U P G 3
O1S O 0.7159(6) 0.8862(15) 0.5265(3) 0.133(6) Uani 1 1 d D U . . .
H1S H 0.7305 0.9161 0.5114 0.200 Uiso 1 1 calc DR U . . .
C1S C 0.7469(8) 0.9041(19) 0.5591(4) 0.106(6) Uani 1 1 d D U . . .
H1S1 H 0.7787 0.9459 0.5564 0.160 Uiso 1 1 calc R U . . .
H1S2 H 0.7600 0.8419 0.5695 0.160 Uiso 1 1 calc R U . . .
H1S3 H 0.7232 0.9368 0.5739 0.160 Uiso 1 1 calc R U . . .
O2S O 0.6072(9) 0.9457(15) 0.5120(5) 0.162(7) Uani 1 1 d D U . . .
H2S H 0.6398 0.9623 0.5193 0.243 Uiso 1 1 calc DR U . . .
C2S C 0.5796(12) 0.9123(16) 0.5405(7) 0.146(8) Uani 1 1 d D U . . .
H2S1 H 0.6059 0.8750 0.5566 0.219 Uiso 1 1 calc R U . . .
H2S2 H 0.5482 0.8704 0.5319 0.219 Uiso 1 1 calc R U . . .
H2S3 H 0.5663 0.9689 0.5523 0.219 Uiso 1 1 calc R U . . .

loop_
_atom_site_aniso_label
_atom_site_aniso_U_11
_atom_site_aniso_U_22
_atom_site_aniso_U_33
_atom_site_aniso_U_23
_atom_site_aniso_U_13
_atom_site_aniso_U_12
I1 0.0656(6) 0.0461(6) 0.0635(6) 0.0018(4) 0.0157(5) 0.0008(4)
Fe1 0.0277(8) 0.0236(8) 0.0337(8) -0.0082(6) 0.0004(6) 0.0049(6)
N1 0.037(5) 0.026(5) 0.036(5) -0.009(4) -0.004(4) 0.007(4)
N2 0.033(5) 0.019(4) 0.029(5) -0.003(4) 0.005(4) 0.003(4)
N3 0.032(5) 0.023(4) 0.027(4) 0.001(4) 0.007(4) 0.004(4)
N4 0.039(5) 0.023(5) 0.038(5) 0.005(4) 0.011(4) 0.004(4)
N5 0.025(5) 0.028(5) 0.038(5) 0.002(4) 0.001(4) -0.002(4)
N6 0.036(6) 0.068(7) 0.051(6) 0.007(6) 0.010(5) -0.005(5)
N7 0.033(5) 0.033(5) 0.030(5) -0.005(4) 0.002(4) 0.010(4)
N8 0.022(4) 0.024(5) 0.034(5) -0.004(4) -0.003(4) 0.006(4)
N9 0.031(5) 0.016(4) 0.029(5) -0.001(3) 0.004(4) 0.006(4)
N10 0.035(5) 0.027(5) 0.033(5) 0.002(4) -0.002(4) -0.003(4)
N11 0.034(5) 0.030(5) 0.038(5) 0.002(4) 0.000(4) -0.006(4)
N12 0.037(6) 0.073(8) 0.045(6) -0.007(6) 0.009(5) 0.000(5)
N13 0.033(5) 0.030(5) 0.049(6) -0.013(5) -0.003(4) 0.006(4)
N14 0.027(5) 0.026(5) 0.036(5) -0.010(4) 0.003(4) -0.001(4)
N15 0.024(4) 0.028(5) 0.035(5) -0.007(4) 0.004(4) -0.002(4)
N16 0.035(5) 0.026(5) 0.030(5) -0.003(4) 0.007(4) -0.001(4)
N17 0.039(5) 0.026(5) 0.029(5) -0.002(4) 0.008(4) 0.004(4)
N18 0.099(9) 0.019(5) 0.052(7) 0.004(5) 0.005(6) 0.001(6)
C1 0.036(7) 0.043(7) 0.058(8) -0.022(6) -0.001(6) 0.005(6)
C2 0.039(7) 0.055(9) 0.078(10) -0.026(8) -0.010(7) 0.000(6)
C3 0.046(8) 0.050(8) 0.065(9) -0.021(7) -0.011(6) -0.007(6)
C4 0.055(8) 0.037(7) 0.044(7) -0.011(6) -0.004(6) 0.001(6)
C5 0.044(7) 0.031(6) 0.027(6) -0.001(5) 0.005(5) 0.003(5)
C6 0.036(6) 0.027(6) 0.023(5) -0.003(4) 0.006(4) 0.002(5)
C7 0.043(6) 0.024(5) 0.026(5) -0.002(4) 0.005(5) 0.008(5)
C8 0.037(6) 0.019(5) 0.027(5) 0.007(4) 0.010(4) 0.007(5)
C9 0.040(6) 0.022(5) 0.028(5) 0.008(4) 0.010(5) 0.005(5)
C10 0.047(7) 0.027(6) 0.023(5) 0.007(4) 0.007(5) 0.003(5)
C11 0.038(6) 0.029(6) 0.033(6) 0.001(5) 0.019(5) 0.006(5)
C12 0.031(6) 0.035(6) 0.042(6) 0.013(5) 0.015(5) 0.008(5)
C13 0.036(6) 0.023(5) 0.030(6) 0.015(4) 0.014(5) 0.007(5)
C14 0.040(6) 0.017(5) 0.021(5) 0.004(4) 0.011(4) 0.005(4)
C15 0.035(6) 0.024(5) 0.030(6) 0.009(5) 0.004(5) -0.001(5)
C16 0.037(6) 0.032(6) 0.030(6) 0.014(5) 0.006(5) 0.002(5)
C17 0.044(7) 0.017(5) 0.041(6) 0.009(5) 0.010(5) 0.003(5)
C18 0.036(6) 0.038(7) 0.038(6) 0.010(5) 0.006(5) -0.006(5)
C19 0.048(8) 0.045(8) 0.065(9) -0.005(7) 0.004(6) -0.005(6)
C20 0.053(9) 0.078(11) 0.071(10) 0.001(9) -0.010(8) -0.013(8)
C21 0.058(10) 0.069(10) 0.078(11) 0.010(9) -0.002(8) -0.029(8)
C22 0.038(8) 0.088(11) 0.058(9) 0.013(8) 0.009(6) -0.010(7)
C23 0.039(7) 0.040(7) 0.051(8) -0.008(6) -0.001(6) 0.009(6)
C24 0.048(8) 0.060(9) 0.043(7) -0.003(7) -0.004(6) 0.016(7)
C25 0.044(7) 0.070(10) 0.043(7) 0.009(7) 0.000(6) 0.023(7)
C26 0.039(6) 0.039(7) 0.042(7) 0.000(5) 0.009(5) 0.025(5)
C27 0.031(6) 0.033(6) 0.038(6) -0.003(5) 0.003(5) 0.018(5)
C28 0.035(6) 0.020(5) 0.034(6) 0.002(5) 0.009(5) 0.010(5)
C29 0.029(6) 0.026(6) 0.041(6) 0.001(5) 0.004(5) 0.013(5)
C30 0.031(6) 0.018(5) 0.042(6) 0.000(5) 0.002(5) 0.013(4)
C31 0.048(7) 0.021(5) 0.036(6) 0.001(5) 0.004(5) 0.000(5)
C32 0.086(10) 0.021(6) 0.037(7) 0.006(5) -0.012(6) -0.001(6)
C33 0.101(12) 0.014(6) 0.066(9) -0.003(6) -0.009(8) -0.005(7)
C34 0.084(10) 0.019(6) 0.050(8) -0.002(5) -0.008(7) -0.010(6)
C35 0.046(7) 0.023(6) 0.038(6) -0.002(5) 0.003(5) -0.005(5)
C36 0.033(6) 0.018(5) 0.043(6) 0.004(5) 0.008(5) 0.008(4)
C37 0.037(6) 0.027(6) 0.034(6) 0.005(5) 0.003(5) -0.002(5)
C38 0.037(6) 0.027(6) 0.040(6) 0.001(5) 0.004(5) -0.004(5)
C39 0.031(6) 0.033(6) 0.038(6) 0.000(5) 0.013(5) -0.005(5)
C40 0.024(6) 0.043(7) 0.036(6) -0.004(5) 0.004(5) -0.005(5)
C41 0.050(8) 0.033(7) 0.067(9) 0.016(6) -0.009(7) -0.003(6)
C42 0.062(10) 0.084(13) 0.110(15) 0.059(12) 0.013(10) 0.003(9)
C43 0.044(9) 0.145(19) 0.054(10) 0.016(12) 0.003(7) 0.001(11)
C44 0.035(7) 0.090(11) 0.041(8) -0.015(8) -0.007(6) 0.009(7)
C45 0.040(7) 0.042(7) 0.048(7) -0.016(6) -0.006(6) 0.003(6)
C46 0.045(8) 0.048(8) 0.059(9) -0.020(7) -0.015(6) 0.013(6)
C47 0.046(8) 0.070(10) 0.061(9) -0.031(8) -0.009(7) 0.022(7)
C48 0.035(7) 0.061(9) 0.055(8) -0.025(7) -0.009(6) 0.012(6)
C49 0.029(6) 0.027(6) 0.046(7) -0.014(5) 0.000(5) 0.002(5)
C50 0.027(6) 0.032(6) 0.042(7) -0.019(5) -0.001(5) 0.000(5)
C51 0.031(6) 0.042(7) 0.038(6) -0.016(5) 0.003(5) -0.003(5)
C52 0.029(6) 0.031(6) 0.035(6) -0.010(5) 0.010(5) -0.006(5)
C53 0.033(6) 0.045(7) 0.036(6) -0.008(5) 0.010(5) -0.001(5)
C54 0.030(7) 0.078(10) 0.063(9) 0.012(8) 0.014(6) -0.009(7)
C55 0.044(8) 0.084(11) 0.068(9) 0.022(8) 0.025(7) -0.015(7)
C56 0.044(8) 0.068(9) 0.056(8) 0.015(7) 0.013(6) -0.003(7)
C57 0.041(6) 0.031(6) 0.032(6) -0.004(5) 0.015(5) -0.003(5)
C58 0.037(6) 0.032(6) 0.033(6) -0.009(5) 0.014(5) -0.006(5)
C59 0.041(6) 0.028(6) 0.028(6) -0.007(5) 0.008(5) -0.007(5)
C60 0.049(7) 0.025(6) 0.035(6) -0.002(5) 0.012(5) -0.008(5)
C61 0.047(7) 0.019(5) 0.030(6) -0.007(4) 0.006(5) 0.006(5)
C62 0.060(8) 0.018(6) 0.045(7) -0.008(5) -0.005(6) 0.000(5)
C63 0.047(8) 0.027(6) 0.060(8) -0.004(6) 0.001(6) 0.010(5)
C64 0.052(9) 0.039(8) 0.096(12) -0.033(9) -0.008(8) 0.004(7)
C65 0.109(15) 0.017(7) 0.103(14) -0.003(8) -0.036(12) 0.014(8)
C66 0.120(16) 0.029(8) 0.056(9) 0.014(6) -0.025(10) 0.012(9)
Fe2 0.0330(8) 0.0262(8) 0.0302(8) 0.0048(6) 0.0039(6) -0.0005(6)
N21 0.026(5) 0.037(5) 0.047(6) 0.006(5) 0.001(4) -0.005(4)
N22 0.031(5) 0.026(5) 0.031(5) 0.006(4) 0.006(4) 0.006(4)
N23 0.021(4) 0.022(4) 0.040(5) 0.005(4) 0.008(4) 0.005(4)
N24 0.029(5) 0.021(4) 0.033(5) 0.002(4) 0.008(4) 0.000(4)
N25 0.033(5) 0.032(5) 0.027(5) 0.002(4) 0.007(4) 0.002(4)
N26 0.043(6) 0.034(5) 0.050(6) -0.003(5) -0.001(5) 0.002(5)
N27 0.035(5) 0.035(5) 0.037(5) 0.005(4) 0.004(4) -0.005(4)
N28 0.028(5) 0.026(5) 0.036(5) -0.001(4) 0.006(4) -0.002(4)
N29 0.032(5) 0.028(5) 0.033(5) -0.003(4) 0.002(4) -0.003(4)
N30 0.040(5) 0.019(5) 0.042(5) 0.004(4) 0.005(4) -0.005(4)
N31 0.035(5) 0.024(5) 0.031(5) -0.001(4) 0.006(4) 0.006(4)
N32 0.042(6) 0.053(7) 0.052(7) 0.005(5) 0.019(5) 0.010(5)
N33 0.026(5) 0.034(5) 0.033(5) 0.003(4) 0.000(4) 0.005(4)
N34 0.029(5) 0.024(4) 0.024(4) 0.000(4) 0.002(4) 0.006(4)
N35 0.042(5) 0.023(5) 0.024(4) 0.007(4) 0.004(4) -0.006(4)
N36 0.038(5) 0.025(5) 0.033(5) -0.001(4) 0.001(4) 0.003(4)
N37 0.039(5) 0.029(5) 0.030(5) -0.006(4) 0.000(4) 0.007(4)
N38 0.046(7) 0.087(9) 0.035(6) -0.016(6) -0.007(5) 0.026(6)
C71 0.048(8) 0.048(8) 0.053(8) 0.005(6) 0.004(6) -0.004(6)
C72 0.043(8) 0.063(9) 0.067(9) 0.003(7) 0.002(7) -0.021(7)
C73 0.044(8) 0.090(12) 0.068(10) 0.006(9) 0.029(7) -0.007(8)
C74 0.038(7) 0.071(9) 0.049(8) 0.002(7) 0.011(6) -0.019(7)
C75 0.034(6) 0.046(7) 0.037(6) 0.006(5) 0.003(5) -0.002(5)
C76 0.031(6) 0.027(6) 0.034(6) 0.006(5) 0.004(5) 0.006(5)
C77 0.026(6) 0.040(6) 0.038(6) 0.010(5) 0.006(5) 0.005(5)
C78 0.039(6) 0.020(5) 0.029(5) 0.008(4) 0.014(5) 0.003(5)
C79 0.034(6) 0.020(5) 0.031(6) 0.007(4) 0.011(5) 0.004(4)
C80 0.030(6) 0.029(6) 0.041(6) 0.008(5) 0.016(5) 0.006(5)
C81 0.053(7) 0.026(6) 0.035(6) 0.000(5) 0.023(5) 0.011(5)
C82 0.048(7) 0.022(5) 0.034(6) 0.009(5) 0.011(5) 0.004(5)
C83 0.031(6) 0.022(5) 0.028(5) 0.013(4) 0.009(4) 0.003(4)
C84 0.036(6) 0.027(5) 0.024(5) 0.007(4) 0.010(4) 0.012(5)
C85 0.039(6) 0.028(6) 0.029(5) 0.010(5) 0.020(5) 0.009(5)
C86 0.034(6) 0.022(5) 0.031(6) 0.003(4) 0.009(5) 0.000(5)
C87 0.048(7) 0.023(5) 0.023(5) 0.005(4) 0.003(5) 0.000(5)
C88 0.041(7) 0.021(5) 0.044(7) 0.002(5) 0.004(5) 0.004(5)
C89 0.032(6) 0.052(8) 0.050(7) -0.010(6) 0.007(5) -0.003(6)
C90 0.038(7) 0.047(8) 0.069(9) 0.000(7) 0.015(6) -0.001(6)
C91 0.047(8) 0.047(8) 0.074(10) -0.003(7) -0.004(7) -0.003(6)
C92 0.049(8) 0.042(8) 0.068(9) -0.012(7) -0.005(7) -0.002(6)
C93 0.047(7) 0.048(7) 0.035(7) 0.003(6) 0.001(5) 0.000(6)
C94 0.069(9) 0.067(10) 0.034(7) -0.005(7) 0.004(6) 0.004(8)
C95 0.047(8) 0.060(9) 0.049(8) -0.016(7) 0.004(6) 0.001(7)
C96 0.039(7) 0.044(7) 0.048(8) -0.004(6) 0.002(6) -0.001(6)
C97 0.029(6) 0.044(7) 0.032(6) -0.003(5) 0.001(5) -0.004(5)
C98 0.028(6) 0.028(6) 0.046(7) -0.007(5) 0.008(5) 0.000(5)
C99 0.035(6) 0.030(6) 0.044(7) 0.000(5) -0.002(5) 0.002(5)
C100 0.035(6) 0.022(6) 0.041(6) 0.003(5) 0.004(5) -0.007(5)
C101 0.035(6) 0.033(6) 0.043(7) 0.003(5) 0.003(5) -0.007(5)
C102 0.088(11) 0.026(7) 0.051(8) 0.003(6) -0.007(7) -0.013(7)
C103 0.124(14) 0.030(7) 0.066(10) 0.012(7) -0.009(9) -0.036(8)
C104 0.094(11) 0.027(6) 0.049(8) 0.015(6) -0.008(7) -0.011(7)
C105 0.052(7) 0.028(6) 0.044(7) -0.005(5) 0.003(6) -0.015(5)
C106 0.046(7) 0.014(5) 0.041(6) 0.005(5) 0.007(5) -0.009(5)
C107 0.040(6) 0.024(6) 0.047(7) 0.003(5) 0.005(5) 0.008(5)
C108 0.035(6) 0.027(6) 0.047(7) 0.005(5) 0.009(5) 0.002(5)
C109 0.035(6) 0.024(6) 0.042(6) 0.004(5) 0.015(5) 0.010(5)
C110 0.032(6) 0.028(6) 0.042(6) 0.004(5) 0.018(5) 0.009(5)
C111 0.027(6) 0.029(6) 0.042(7) -0.007(5) 0.004(5) 0.007(5)
C112 0.049(8) 0.050(8) 0.068(9) -0.016(7) 0.023(7) 0.005(6)
C113 0.038(7) 0.079(10) 0.033(6) -0.005(7) 0.012(5) 0.015(7)
C114 0.047(7) 0.050(8) 0.039(7) 0.008(6) 0.010(6) 0.011(6)
C115 0.053(8) 0.036(6) 0.033(6) 0.004(5) 0.003(5) -0.004(6)
C116 0.056(8) 0.042(7) 0.045(7) 0.004(6) -0.005(6) 0.017(6)
C117 0.049(8) 0.036(7) 0.054(8) 0.010(6) 0.000(6) 0.003(6)
C118 0.055(8) 0.029(6) 0.040(7) 0.002(5) 0.013(6) 0.001(6)
C119 0.043(6) 0.019(5) 0.035(6) -0.005(5) 0.008(5) 0.001(5)
C120 0.050(7) 0.019(5) 0.021(5) 0.002(4) 0.001(5) -0.002(5)
C121 0.037(6) 0.025(5) 0.025(5) 0.004(4) 0.006(4) -0.003(5)
C122 0.044(6) 0.019(5) 0.021(5) -0.003(4) 0.008(4) -0.008(5)
C123 0.043(6) 0.019(5) 0.028(5) 0.000(4) 0.011(5) -0.002(5)
C124 0.043(7) 0.040(7) 0.045(7) 0.017(6) 0.010(5) 0.008(5)
C125 0.058(9) 0.056(8) 0.050(8) 0.018(7) 0.026(6) 0.000(7)
C126 0.039(7) 0.038(7) 0.043(7) -0.001(5) 0.009(5) 0.000(5)
C127 0.041(7) 0.026(6) 0.029(6) 0.000(5) 0.007(5) 0.001(5)
C128 0.041(6) 0.027(6) 0.021(5) -0.002(4) 0.004(4) -0.005(5)
C129 0.047(7) 0.024(6) 0.023(5) -0.008(4) 0.000(5) -0.002(5)
C130 0.040(7) 0.041(7) 0.031(6) -0.007(5) 0.010(5) 0.006(5)
C131 0.040(7) 0.027(6) 0.040(6) -0.014(5) -0.005(5) 0.000(5)
C132 0.065(9) 0.048(8) 0.024(6) -0.016(6) -0.009(6) 0.014(7)
C133 0.070(9) 0.049(8) 0.046(8) -0.011(7) 0.002(7) 0.025(7)
C134 0.130(16) 0.052(9) 0.047(9) 0.003(7) -0.001(10) 0.031(10)
C135 0.093(13) 0.108(15) 0.040(9) -0.032(10) -0.015(9) 0.071(12)
C136 0.064(10) 0.119(16) 0.052(10) -0.034(11) -0.010(8) 0.039(11)
P1 0.110(4) 0.056(2) 0.056(2) 0.030(2) 0.018(3) -0.016(3)
F1 0.202(8) 0.097(6) 0.070(3) 0.006(4) -0.021(5) -0.014(7)
F2 0.196(9) 0.066(3) 0.112(7) 0.011(4) 0.029(8) 0.012(5)
F3 0.109(4) 0.126(8) 0.159(8) 0.002(9) 0.048(5) 0.007(6)
F4 0.140(7) 0.097(6) 0.078(3) 0.026(4) -0.022(5) -0.011(7)
F5 0.111(7) 0.064(3) 0.090(7) 0.007(4) -0.013(6) 0.008(4)
F6 0.091(4) 0.125(8) 0.150(8) 0.027(9) 0.015(5) -0.010(6)
P2 0.055(3) 0.111(5) 0.049(3) 0.001(3) -0.010(3) -0.010(3)
F7 0.109(8) 0.119(9) 0.102(8) -0.032(6) 0.022(7) -0.011(7)
F8 0.097(7) 0.119(9) 0.098(9) -0.030(6) -0.003(6) -0.032(7)
F9 0.130(10) 0.110(8) 0.090(7) 0.024(6) -0.011(6) -0.010(7)
F10 0.079(7) 0.160(11) 0.102(8) -0.055(7) -0.007(6) 0.002(7)
F11 0.097(7) 0.105(8) 0.097(9) -0.015(6) 0.000(6) -0.030(7)
F12 0.142(11) 0.119(8) 0.115(8) 0.034(7) -0.024(7) -0.004(7)
P3 0.072(4) 0.084(4) 0.117(5) 0.012(3) -0.055(4) -0.031(3)
F13 0.092(4) 0.124(9) 0.113(8) 0.008(7) 0.020(5) -0.005(5)
F14 0.074(6) 0.129(6) 0.094(6) 0.031(5) -0.021(6) -0.015(6)
F15 0.141(8) 0.122(8) 0.089(5) 0.010(5) 0.004(6) -0.058(7)
F16 0.107(8) 0.102(5) 0.131(8) 0.022(5) -0.018(7) -0.032(6)
F17 0.088(7) 0.140(8) 0.115(6) -0.017(6) 0.002(6) -0.006(7)
F18 0.087(5) 0.125(9) 0.137(9) 0.030(7) -0.014(5) -0.006(5)
I2 0.138(6) 0.080(4) 0.118(5) 0.039(4) -0.011(5) -0.043(4)
I3 0.0420(16) 0.062(2) 0.107(3) -0.0093(17) 0.0127(16) -0.0047(14)
I4 0.0467(17) 0.0591(19) 0.085(2) -0.0117(15) 0.0129(14) -0.0120(14)
I5 0.145(5) 0.100(3) 0.062(3) -0.004(2) 0.021(3) 0.031(3)
I6 0.067(5) 0.203(8) 0.094(6) -0.035(6) 0.003(5) -0.036(6)
I7 0.068(6) 0.130(7) 0.107(6) 0.012(5) -0.015(5) -0.044(6)
I8 0.084(6) 0.168(8) 0.100(6) 0.038(6) 0.027(5) 0.005(6)
I9 0.075(7) 0.083(5) 0.120(7) 0.042(6) -0.021(6) -0.033(5)
I10 0.053(6) 0.120(5) 0.082(7) 0.005(6) -0.021(5) -0.023(5)
I11 0.048(5) 0.136(6) 0.051(5) -0.049(5) 0.011(4) -0.022(5)
O1S 0.104(10) 0.221(17) 0.079(8) -0.039(10) 0.028(7) -0.020(11)
C1S 0.108(14) 0.141(17) 0.075(9) -0.020(11) 0.025(8) -0.007(13)
O2S 0.183(13) 0.155(12) 0.136(11) -0.066(10) -0.022(10) 0.030(11)
C2S 0.196(16) 0.076(11) 0.154(13) -0.063(11) -0.017(11) 0.018(11)

loop_
_atom_type_symbol
_atom_type_description
_atom_type_scat_dispersion_real
_atom_type_scat_dispersion_imag
_atom_type_scat_source
C C 0.0040 0.0020 'XDisp Program in WinGX L.J. Farrugia, J.Appl.Cryst. 2012,45,849-854'
H H 0.0000 0.0000 'XDisp Program in WinGX L.J. Farrugia, J.Appl.Cryst. 2012,45,849-854'
N N 0.0076 0.0040 'XDisp Program in WinGX L.J. Farrugia, J.Appl.Cryst. 2012,45,849-854'
O O 0.0132 0.0074 'XDisp Program in WinGX L.J. Farrugia, J.Appl.Cryst. 2012,45,849-854'
F F 0.0211 0.0125 'XDisp Program in WinGX L.J. Farrugia, J.Appl.Cryst. 2012,45,849-854'
P P 0.1183 0.1134 'XDisp Program in WinGX L.J. Farrugia, J.Appl.Cryst. 2012,45,849-854'
Fe Fe 0.3555 0.9930 'XDisp Program in WinGX L.J. Farrugia, J.Appl.Cryst. 2012,45,849-854'
I I -0.3071 2.1212 'XDisp Program in WinGX L.J. Farrugia, J.Appl.Cryst. 2012,45,849-854'

loop_
_geom_angle_atom_site_label_1
_geom_angle_atom_site_label_2
_geom_angle_atom_site_label_3
_geom_angle
N8 Fe1 N2 96.9(3)
N8 Fe1 N14 96.5(4)
N2 Fe1 N14 96.0(3)
N8 Fe1 N1 174.0(4)
N2 Fe1 N1 79.9(4)
N14 Fe1 N1 89.0(4)
N8 Fe1 N7 80.3(4)
N2 Fe1 N7 91.6(3)
N14 Fe1 N7 172.0(3)
N1 Fe1 N7 94.6(4)
N8 Fe1 N13 88.6(4)
N2 Fe1 N13 173.6(4)
N14 Fe1 N13 80.1(4)
N1 Fe1 N13 94.9(4)
N7 Fe1 N13 92.5(4)
C1 N1 C5 117.1(9)
C1 N1 Fe1 126.9(7)
C5 N1 Fe1 115.9(7)
C6 N2 N3 106.2(8)
C6 N2 Fe1 116.6(7)
N3 N2 Fe1 137.3(6)
N2 N3 C8 110.4(8)
N2 N3 H3B 124.8
C8 N3 H3B 124.8
N5 N4 C15 113.1(9)
N5 N4 H4B 123.5
C15 N4 H4B 123.5
C17 N5 N4 103.3(9)
C22 N6 C18 117.4(13)
C23 N7 C27 117.2(10)
C23 N7 Fe1 126.7(8)
C27 N7 Fe1 115.7(7)
C28 N8 N9 105.3(8)
C28 N8 Fe1 116.9(7)
N9 N8 Fe1 137.6(7)
N8 N9 C30 110.9(8)
N8 N9 H9A 124.5
C30 N9 H9A 124.5
C37 N10 N11 112.6(9)
C37 N10 H10G 123.7
N11 N10 H10G 123.7
C39 N11 N10 104.8(9)
C44 N12 C40 116.6(12)
C45 N13 C49 117.8(10)
C45 N13 Fe1 127.5(9)
C49 N13 Fe1 114.6(7)
C50 N14 N15 106.1(9)
C50 N14 Fe1 116.4(7)
N15 N14 Fe1 137.2(7)
N14 N15 C52 111.0(8)
N14 N15 H15A 124.5
C52 N15 H15A 124.5
N17 N16 C59 113.3(9)
N17 N16 H16B 123.4
C59 N16 H16B 123.4
C61 N17 N16 104.3(9)
C66 N18 C62 115.4(14)
N1 C1 C2 122.4(11)
N1 C1 H1A 118.8
C2 C1 H1A 118.8
C3 C2 C1 119.8(12)
C3 C2 H2A 120.1
C1 C2 H2A 120.1
C2 C3 C4 119.0(12)
C2 C3 H3A 120.5
C4 C3 H3A 120.5
C3 C4 C5 119.5(12)
C3 C4 H4A 120.2
C5 C4 H4A 120.2
N1 C5 C4 122.1(11)
N1 C5 C6 113.0(9)
C4 C5 C6 124.9(10)
N2 C6 C7 111.0(9)
N2 C6 C5 114.7(9)
C7 C6 C5 134.2(10)
C8 C7 C6 105.1(9)
C8 C7 H7A 127.5
C6 C7 H7A 127.5
C7 C8 N3 107.3(9)
C7 C8 C9 130.2(9)
N3 C8 C9 122.5(9)
C10 C9 C14 117.6(10)
C10 C9 C8 120.3(10)
C14 C9 C8 122.0(9)
C11 C10 C9 120.2(10)
C11 C10 H10A 119.9
C9 C10 H10A 119.9
C10 C11 C12 122.1(10)
C10 C11 H11A 118.9
C12 C11 H11A 118.9
C11 C12 C13 119.8(10)
C11 C12 H12A 120.1
C13 C12 H12A 120.1
C14 C13 C12 118.0(10)
C14 C13 C15 121.1(9)
C12 C13 C15 121.0(10)
C13 C14 C9 122.3(9)
C13 C14 H14A 118.9
C9 C14 H14A 118.9
N4 C15 C16 105.6(9)
N4 C15 C13 123.2(9)
C16 C15 C13 131.1(10)
C17 C16 C15 104.8(10)
C17 C16 H16A 127.6
C15 C16 H16A 127.6
N5 C17 C16 113.2(10)
N5 C17 C18 121.7(10)
C16 C17 C18 125.0(10)
N6 C18 C19 122.2(11)
N6 C18 C17 116.2(11)
C19 C18 C17 121.5(11)
C20 C19 C18 117.4(14)
C20 C19 H19A 121.3
C18 C19 H19A 121.3
C21 C20 C19 119.2(16)
C21 C20 H20A 120.4
C19 C20 H20A 120.4
C20 C21 C22 119.7(14)
C20 C21 H21A 120.1
C22 C21 H21A 120.1
N6 C22 C21 124.1(15)
N6 C22 H22A 118.0
C21 C22 H22A 118.0
N7 C23 C24 121.2(12)
N7 C23 H23A 119.4
C24 C23 H23A 119.4
C25 C24 C23 120.7(12)
C25 C24 H24A 119.6
C23 C24 H24A 119.6
C24 C25 C26 119.4(13)
C24 C25 H25A 120.3
C26 C25 H25A 120.3
C27 C26 C25 117.6(12)
C27 C26 H26A 121.2
C25 C26 H26A 121.2
N7 C27 C26 123.7(10)
N7 C27 C28 112.6(9)
C26 C27 C28 123.7(11)
N8 C28 C29 112.2(9)
N8 C28 C27 114.1(9)
C29 C28 C27 133.7(10)
C28 C29 C30 103.4(10)
C28 C29 H29A 128.3
C30 C29 H29A 128.3
N9 C30 C29 108.2(9)
N9 C30 C31 122.1(9)
C29 C30 C31 129.7(10)
C32 C31 C36 117.8(10)
C32 C31 C30 120.5(10)
C36 C31 C30 121.7(9)
C33 C32 C31 120.1(11)
C33 C32 H32A 119.9
C31 C32 H32A 119.9
C32 C33 C34 121.4(11)
C32 C33 H33A 119.3
C34 C33 H33A 119.3
C33 C34 C35 119.4(12)
C33 C34 H34A 120.3
C35 C34 H34A 120.3
C36 C35 C34 119.5(11)
C36 C35 C37 120.5(10)
C34 C35 C37 120.0(10)
C35 C36 C31 121.7(10)
C35 C36 H36A 119.2
C31 C36 H36A 119.2
N10 C37 C38 106.2(9)
N10 C37 C35 122.6(10)
C38 C37 C35 131.2(10)
C37 C38 C39 104.9(10)
C37 C38 H38A 127.6
C39 C38 H38A 127.6
N11 C39 C38 111.5(10)
N11 C39 C40 119.3(10)
C38 C39 C40 129.2(10)
C41 C40 N12 123.3(11)
C41 C40 C39 121.3(11)
N12 C40 C39 115.4(10)
C40 C41 C42 117.0(14)
C40 C41 H41A 121.5
C42 C41 H41A 121.5
C43 C42 C41 120.7(15)
C43 C42 H42A 119.7
C41 C42 H42A 119.7
C44 C43 C42 118.7(15)
C44 C43 H43A 120.7
C42 C43 H43A 120.7
C43 C44 N12 123.6(15)
C43 C44 H44A 118.2
N12 C44 H44A 118.2
N13 C45 C46 124.2(13)
N13 C45 H45A 117.9
C46 C45 H45A 117.9
C45 C46 C47 118.0(13)
C45 C46 H46A 121.0
C47 C46 H46A 121.0
C48 C47 C46 119.4(12)
C48 C47 H47A 120.3
C46 C47 H47A 120.3
C47 C48 C49 118.1(14)
C47 C48 H48A 120.9
C49 C48 H48A 120.9
N13 C49 C48 122.3(11)
N13 C49 C50 114.7(10)
C48 C49 C50 122.9(12)
N14 C50 C51 111.0(10)
N14 C50 C49 113.8(10)
C51 C50 C49 135.2(10)
C50 C51 C52 105.1(10)
C50 C51 H51A 127.5
C52 C51 H51A 127.5
N15 C52 C51 106.8(10)
N15 C52 C53 122.3(9)
C51 C52 C53 130.9(10)
C58 C53 C54 118.0(11)
C58 C53 C52 121.9(10)
C54 C53 C52 120.1(10)
C55 C54 C53 120.8(12)
C55 C54 H54A 119.6
C53 C54 H54A 119.6
C54 C55 C56 121.1(12)
C54 C55 H55A 119.5
C56 C55 H55A 119.5
C55 C56 C57 118.6(13)
C55 C56 H56A 120.7
C57 C56 H56A 120.7
C58 C57 C56 120.1(11)
C58 C57 C59 120.5(10)
C56 C57 C59 119.4(11)
C53 C58 C57 121.3(10)
C53 C58 H58A 119.3
C57 C58 H58A 119.3
N16 C59 C60 104.4(10)
N16 C59 C57 122.7(10)
C60 C59 C57 132.8(10)
C61 C60 C59 107.3(10)
C61 C60 H60A 126.3
C59 C60 H60A 126.3
N17 C61 C60 110.7(10)
N17 C61 C62 118.9(10)
C60 C61 C62 130.4(10)
N18 C62 C63 124.5(12)
N18 C62 C61 113.8(12)
C63 C62 C61 121.7(11)
C62 C63 C64 116.3(13)
C62 C63 H63A 121.8
C64 C63 H63A 121.8
C65 C64 C63 119.7(16)
C65 C64 H64A 120.2
C63 C64 H64A 120.2
C64 C65 C66 119.2(15)
C64 C65 H65A 120.4
C66 C65 H65A 120.4
N18 C66 C65 124.8(15)
N18 C66 H66A 117.6
C65 C66 H66A 117.6
N28 Fe2 N22 95.6(4)
N28 Fe2 N34 96.7(3)
N22 Fe2 N34 95.1(3)
N28 Fe2 N33 171.7(4)
N22 Fe2 N33 92.6(4)
N34 Fe2 N33 80.8(3)
N28 Fe2 N21 89.8(4)
N22 Fe2 N21 80.2(4)
N34 Fe2 N21 172.3(4)
N33 Fe2 N21 93.2(4)
N28 Fe2 N27 80.6(4)
N22 Fe2 N27 173.5(4)
N34 Fe2 N27 90.6(3)
N33 Fe2 N27 91.4(4)
N21 Fe2 N27 94.4(4)
C75 N21 C71 117.6(10)
C75 N21 Fe2 115.4(7)
C71 N21 Fe2 126.9(9)
N23 N22 C76 105.7(8)
N23 N22 Fe2 137.9(7)
C76 N22 Fe2 116.3(7)
N22 N23 C78 111.7(8)
N22 N23 H23B 124.2
C78 N23 H23B 124.2
N25 N24 C85 112.9(9)
N25 N24 H24B 123.5
C85 N24 H24B 123.5
C87 N25 N24 104.0(8)
C92 N26 C88 117.0(11)
C97 N27 C93 117.0(10)
C97 N27 Fe2 114.9(7)
C93 N27 Fe2 128.1(8)
N29 N28 C98 105.1(8)
N29 N28 Fe2 137.9(7)
C98 N28 Fe2 116.9(7)
N28 N29 C100 111.5(9)
N28 N29 H29B 124.3
C100 N29 H29B 124.3
C107 N30 N31 113.0(9)
C107 N30 H30A 123.5
N31 N30 H30A 123.5
C109 N31 N30 103.8(8)
C114 N32 C110 118.9(11)
C115 N33 C119 117.5(9)
C115 N33 Fe2 126.7(8)
C119 N33 Fe2 115.2(7)
C120 N34 N35 106.2(8)
C120 N34 Fe2 116.3(7)
N35 N34 Fe2 137.4(6)
N34 N35 C122 110.9(8)
N34 N35 H35A 124.6
C122 N35 H35A 124.6
C129 N36 N37 113.5(9)
C129 N36 H36B 123.2
N37 N36 H36B 123.2
C131 N37 N36 104.3(9)
C132 N38 C136 116.1(15)
N21 C71 C72 122.4(13)
N21 C71 H71A 118.8
C72 C71 H71A 118.8
C71 C72 C73 118.4(13)
C71 C72 H72A 120.8
C73 C72 H72A 120.8
C74 C73 C72 120.0(12)
C74 C73 H73A 120.0
C72 C73 H73A 120.0
C73 C74 C75 119.0(13)
C73 C74 H74A 120.5
C75 C74 H74A 120.5
N21 C75 C74 122.6(11)
N21 C75 C76 113.2(10)
C74 C75 C76 124.1(11)
N22 C76 C77 111.2(9)
N22 C76 C75 114.6(10)
C77 C76 C75 134.1(10)
C76 C77 C78 105.3(9)
C76 C77 H77A 127.3
C78 C77 H77A 127.3
N23 C78 C77 106.0(9)
N23 C78 C79 124.0(9)
C77 C78 C79 129.9(9)
C80 C79 C84 118.3(10)
C80 C79 C78 119.4(10)
C84 C79 C78 122.4(9)
C81 C80 C79 119.9(10)
C81 C80 H80A 120.0
C79 C80 H80A 120.0
C82 C81 C80 121.8(10)
C82 C81 H81A 119.1
C80 C81 H81A 119.1
C81 C82 C83 119.4(11)
C81 C82 H82A 120.3
C83 C82 H82A 120.3
C82 C83 C84 119.2(10)
C82 C83 C85 120.3(10)
C84 C83 C85 120.5(9)
C79 C84 C83 121.4(9)
C79 C84 H84A 119.3
C83 C84 H84A 119.3
N24 C85 C86 105.5(9)
N24 C85 C83 122.3(10)
C86 C85 C83 132.1(10)
C85 C86 C87 106.8(9)
C85 C86 H86A 126.6
C87 C86 H86A 126.6
N25 C87 C86 110.7(10)
N25 C87 C88 120.1(10)
C86 C87 C88 129.2(10)
C89 C88 N26 121.6(11)
C89 C88 C87 122.7(10)
N26 C88 C87 115.6(10)
C88 C89 C90 120.2(12)
C88 C89 H89A 119.9
C90 C89 H89A 119.9
C91 C90 C89 118.8(12)
C91 C90 H90A 120.6
C89 C90 H90A 120.6
C90 C91 C92 118.1(13)
C90 C91 H91A 121.0
C92 C91 H91A 121.0
N26 C92 C91 124.3(13)
N26 C92 H92A 117.9
C91 C92 H92A 117.9
N27 C93 C94 123.1(12)
N27 C93 H93A 118.4
C94 C93 H93A 118.4
C95 C94 C93 118.5(13)
C95 C94 H94A 120.8
C93 C94 H94A 120.8
C96 C95 C94 120.1(13)
C96 C95 H95A 119.9
C94 C95 H95A 119.9
C95 C96 C97 119.0(12)
C95 C96 H96A 120.5
C97 C96 H96A 120.5
N27 C97 C96 122.3(11)
N27 C97 C98 113.8(10)
C96 C97 C98 123.9(11)
N28 C98 C99 111.1(10)
N28 C98 C97 113.8(10)
C99 C98 C97 135.2(10)
C100 C99 C98 105.7(10)
C100 C99 H99A 127.2
C98 C99 H99A 127.2
N29 C100 C99 106.6(9)
N29 C100 C101 123.9(10)
C99 C100 C101 129.4(10)
C102 C101 C106 118.3(11)
C102 C101 C100 121.5(11)
C106 C101 C100 120.1(10)
C101 C102 C103 122.3(13)
C101 C102 H10B 118.9
C103 C102 H10B 118.9
C104 C103 C102 118.7(12)
C104 C103 H10C 120.6
C102 C103 H10C 120.6
C103 C104 C105 121.2(12)
C103 C104 H10D 119.4
C105 C104 H10D 119.4
C106 C105 C104 118.0(11)
C106 C105 C107 121.7(10)
C104 C105 C107 120.2(11)
C105 C106 C101 121.3(10)
C105 C106 H10E 119.4
C101 C106 H10E 119.4
N30 C107 C108 105.3(10)
N30 C107 C105 121.6(10)
C108 C107 C105 133.1(11)
C107 C108 C109 106.3(10)
C107 C108 H10F 126.9
C109 C108 H10F 126.9
N31 C109 C108 111.5(10)
N31 C109 C110 119.8(10)
C108 C109 C110 128.6(10)
C111 C110 N32 121.9(11)
C111 C110 C109 119.9(10)
N32 C110 C109 118.2(10)
C112 C111 C110 119.4(11)
C112 C111 H11B 120.3
C110 C111 H11B 120.3
C111 C112 C113 119.5(13)
C111 C112 H11C 120.3
C113 C112 H11C 120.3
C114 C113 C112 120.2(12)
C114 C113 H11D 119.9
C112 C113 H11D 119.9
C113 C114 N32 120.1(12)
C113 C114 H11E 119.9
N32 C114 H11E 119.9
N33 C115 C116 123.0(12)
N33 C115 H11F 118.5
C116 C115 H11F 118.5
C115 C116 C117 118.3(12)
C115 C116 H11G 120.9
C117 C116 H11G 120.9
C118 C117 C116 120.1(12)
C118 C117 H11H 119.9
C116 C117 H11H 119.9
C117 C118 C119 119.7(12)
C117 C118 H11I 120.1
C119 C118 H11I 120.1
N33 C119 C118 121.4(10)
N33 C119 C120 112.8(9)
C118 C119 C120 125.6(10)
N34 C120 C121 110.9(9)
N34 C120 C119 114.5(9)
C121 C120 C119 134.5(9)
C120 C121 C122 106.1(9)
C120 C121 H12B 127.0
C122 C121 H12B 127.0
N35 C122 C121 105.9(9)
N35 C122 C123 123.2(9)
C121 C122 C123 130.9(9)
C128 C123 C124 118.2(10)
C128 C123 C122 122.1(9)
C124 C123 C122 119.7(9)
C125 C124 C123 120.6(11)
C125 C124 H12C 119.7
C123 C124 H12C 119.7
C124 C125 C126 120.4(11)
C124 C125 H12D 119.8
C126 C125 H12D 119.8
C127 C126 C125 119.1(11)
C127 C126 H12E 120.4
C125 C126 H12E 120.4
C128 C127 C126 120.1(10)
C128 C127 C129 120.6(10)
C126 C127 C129 119.2(10)
C127 C128 C123 121.5(10)
C127 C128 H12F 119.2
C123 C128 H12F 119.2
N36 C129 C130 106.0(9)
N36 C129 C127 121.7(10)
C130 C129 C127 132.3(10)
C129 C130 C131 104.7(10)
C129 C130 H13A 127.6
C131 C130 H13A 127.6
N37 C131 C130 111.5(10)
N37 C131 C132 121.7(11)
C130 C131 C132 126.7(11)
N38 C132 C133 123.3(12)
N38 C132 C131 118.0(12)
C133 C132 C131 118.7(13)
C132 C133 C134 116.6(15)
C132 C133 H13B 121.7
C134 C133 H13B 121.7
C135 C134 C133 120.2(17)
C135 C134 H13C 119.9
C133 C134 H13C 119.9
C134 C135 C136 118.6(15)
C134 C135 H13D 120.7
C136 C135 H13D 120.7
N38 C136 C135 125.1(17)
N38 C136 H13E 117.4
C135 C136 H13E 117.4
F1 P1 F6 94.5(7)
F1 P1 F2 91.5(6)
F6 P1 F2 91.8(6)
F1 P1 F5 90.7(6)
F6 P1 F5 92.4(6)
F2 P1 F5 175.1(7)
F1 P1 F4 176.7(7)
F6 P1 F4 88.8(6)
F2 P1 F4 88.7(6)
F5 P1 F4 88.9(6)
F1 P1 F3 90.9(6)
F6 P1 F3 174.4(7)
F2 P1 F3 89.6(6)
F5 P1 F3 86.0(6)
F4 P1 F3 85.8(6)
F7 P2 F12 96.2(12)
F7 P2 F8 86.5(10)
F12 P2 F8 93.9(11)
F7 P2 F9 86.4(11)
F12 P2 F9 174.7(11)
F8 P2 F9 90.8(10)
F7 P2 F10 174.2(12)
F12 P2 F10 89.6(12)
F8 P2 F10 92.5(10)
F9 P2 F10 87.9(11)
F7 P2 F11 92.9(11)
F12 P2 F11 85.1(11)
F8 P2 F11 178.8(11)
F9 P2 F11 90.2(10)
F10 P2 F11 88.1(10)
F15 P3 F13 99.1(8)
F15 P3 F16 92.3(7)
F13 P3 F16 93.7(8)
F15 P3 F14 94.4(7)
F13 P3 F14 93.7(7)
F16 P3 F14 169.2(9)
F15 P3 F18 85.9(7)
F13 P3 F18 174.2(8)
F16 P3 F18 83.1(9)
F14 P3 F18 88.8(7)
F15 P3 F17 169.8(10)
F13 P3 F17 90.9(7)
F16 P3 F17 84.8(7)
F14 P3 F17 87.1(7)
F18 P3 F17 84.0(7)
I5 I4 I3 166.69(18)
I6 I7 I8 170.4(7)
I11 I10 I9 169.6(7)
C1S O1S H1S 109.5
O1S C1S H1S1 109.5
O1S C1S H1S2 109.5
H1S1 C1S H1S2 109.5
O1S C1S H1S3 109.5
H1S1 C1S H1S3 109.5
H1S2 C1S H1S3 109.5
C2S O2S H2S 109.5
O2S C2S H2S1 109.5
O2S C2S H2S2 109.5
H2S1 C2S H2S2 109.5
O2S C2S H2S3 109.5
H2S1 C2S H2S3 109.5
H2S2 C2S H2S3 109.5

loop_
_geom_bond_atom_site_label_1
_geom_bond_atom_site_label_2
_geom_bond_distance
Fe1 N8 1.947(8)
Fe1 N2 1.954(8)
Fe1 N14 1.960(9)
Fe1 N1 1.973(9)
Fe1 N7 1.977(9)
Fe1 N13 1.998(9)
N1 C1 1.348(15)
N1 C5 1.362(14)
N2 C6 1.338(13)
N2 N3 1.350(12)
N3 C8 1.378(13)
N3 H3B 0.8800
N4 N5 1.359(12)
N4 C15 1.362(14)
N4 H4B 0.8800
N5 C17 1.330(14)
N6 C22 1.324(17)
N6 C18 1.327(16)
N7 C23 1.356(15)
N7 C27 1.364(15)
N8 C28 1.341(13)
N8 N9 1.341(12)
N9 C30 1.346(13)
N9 H9A 0.8800
N10 C37 1.340(14)
N10 N11 1.351(12)
N10 H10G 0.8800
N11 C39 1.327(14)
N12 C44 1.354(17)
N12 C40 1.388(16)
N13 C45 1.342(16)
N13 C49 1.346(15)
N14 C50 1.345(14)
N14 N15 1.348(12)
N15 C52 1.359(14)
N15 H15A 0.8800
N16 N17 1.356(12)
N16 C59 1.356(14)
N16 H16B 0.8800
N17 C61 1.344(14)
N18 C66 1.34(2)
N18 C62 1.350(16)
C1 C2 1.400(18)
C1 H1A 0.9500
C2 C3 1.353(19)
C2 H2A 0.9500
C3 C4 1.377(18)
C3 H3A 0.9500
C4 C5 1.390(16)
C4 H4A 0.9500
C5 C6 1.432(16)
C6 C7 1.401(15)
C7 C8 1.374(15)
C7 H7A 0.9500
C8 C9 1.454(15)
C9 C10 1.403(15)
C9 C14 1.406(15)
C10 C11 1.372(15)
C10 H10A 0.9500
C11 C12 1.376(16)
C11 H11A 0.9500
C12 C13 1.406(15)
C12 H12A 0.9500
C13 C14 1.398(15)
C13 C15 1.441(15)
C14 H14A 0.9500
C15 C16 1.390(15)
C16 C17 1.388(16)
C16 H16A 0.9500
C17 C18 1.491(16)
C18 C19 1.413(18)
C19 C20 1.39(2)
C19 H19A 0.9500
C20 C21 1.34(2)
C20 H20A 0.9500
C21 C22 1.36(2)
C21 H21A 0.9500
C22 H22A 0.9500
C23 C24 1.400(19)
C23 H23A 0.9500
C24 C25 1.34(2)
C24 H24A 0.9500
C25 C26 1.412(18)
C25 H25A 0.9500
C26 C27 1.372(16)
C26 H26A 0.9500
C27 C28 1.460(15)
C28 C29 1.383(15)
C29 C30 1.389(15)
C29 H29A 0.9500
C30 C31 1.468(15)
C31 C32 1.408(16)
C31 C36 1.414(15)
C32 C33 1.371(18)
C32 H32A 0.9500
C33 C34 1.388(19)
C33 H33A 0.9500
C34 C35 1.398(16)
C34 H34A 0.9500
C35 C36 1.370(16)
C35 C37 1.472(16)
C36 H36A 0.9500
C37 C38 1.390(16)
C38 C39 1.392(16)
C38 H38A 0.9500
C39 C40 1.478(16)
C40 C41 1.344(17)
C41 C42 1.43(2)
C41 H41A 0.9500
C42 C43 1.36(3)
C42 H42A 0.9500
C43 C44 1.35(3)
C43 H43A 0.9500
C44 H44A 0.9500
C45 C46 1.358(18)
C45 H45A 0.9500
C46 C47 1.40(2)
C46 H46A 0.9500
C47 C48 1.39(2)
C47 H47A 0.9500
C48 C49 1.395(17)
C48 H48A 0.9500
C49 C50 1.441(16)
C50 C51 1.384(17)
C51 C52 1.399(16)
C51 H51A 0.9500
C52 C53 1.477(16)
C53 C58 1.380(16)
C53 C54 1.393(17)
C54 C55 1.37(2)
C54 H54A 0.9500
C55 C56 1.384(19)
C55 H55A 0.9500
C56 C57 1.385(17)
C56 H56A 0.9500
C57 C58 1.382(16)
C57 C59 1.462(16)
C58 H58A 0.9500
C59 C60 1.385(16)
C60 C61 1.377(16)
C60 H60A 0.9500
C61 C62 1.499(16)
C62 C63 1.377(18)
C63 C64 1.414(19)
C63 H63A 0.9500
C64 C65 1.35(2)
C64 H64A 0.9500
C65 C66 1.35(3)
C65 H65A 0.9500
C66 H66A 0.9500
Fe2 N28 1.936(9)
Fe2 N22 1.950(9)
Fe2 N34 1.962(8)
Fe2 N33 1.972(9)
Fe2 N21 1.999(9)
Fe2 N27 2.003(9)
N21 C75 1.352(15)
N21 C71 1.361(16)
N22 N23 1.342(12)
N22 C76 1.351(13)
N23 C78 1.369(13)
N23 H23B 0.8800
N24 N25 1.353(12)
N24 C85 1.357(13)
N24 H24B 0.8800
N25 C87 1.350(14)
N26 C92 1.331(16)
N26 C88 1.372(15)
N27 C97 1.338(15)
N27 C93 1.351(15)
N28 N29 1.340(12)
N28 C98 1.347(14)
N29 C100 1.363(14)
N29 H29B 0.8800
N30 C107 1.359(14)
N30 N31 1.372(13)
N30 H30A 0.8800
N31 C109 1.341(14)
N32 C114 1.363(16)
N32 C110 1.372(15)
N33 C115 1.341(15)
N33 C119 1.384(14)
N34 C120 1.343(13)
N34 N35 1.343(12)
N35 C122 1.383(13)
N35 H35A 0.8800
N36 C129 1.347(14)
N36 N37 1.348(12)
N36 H36B 0.8800
N37 C131 1.324(15)
N38 C132 1.325(18)
N38 C136 1.34(2)
C71 C72 1.387(19)
C71 H71A 0.9500
C72 C73 1.41(2)
C72 H72A 0.9500
C73 C74 1.35(2)
C73 H73A 0.9500
C74 C75 1.405(17)
C74 H74A 0.9500
C75 C76 1.449(16)
C76 C77 1.381(16)
C77 C78 1.403(15)
C77 H77A 0.9500
C78 C79 1.438(15)
C79 C80 1.395(15)
C79 C84 1.398(15)
C80 C81 1.386(16)
C80 H80A 0.9500
C81 C82 1.376(16)
C81 H81A 0.9500
C82 C83 1.390(15)
C82 H82A 0.9500
C83 C84 1.401(15)
C83 C85 1.459(15)
C84 H84A 0.9500
C85 C86 1.366(16)
C86 C87 1.387(15)
C86 H86A 0.9500
C87 C88 1.469(16)
C88 C89 1.366(16)
C89 C90 1.389(18)
C89 H89A 0.9500
C90 C91 1.371(19)
C90 H90A 0.9500
C91 C92 1.38(2)
C91 H91A 0.9500
C92 H92A 0.9500
C93 C94 1.377(18)
C93 H93A 0.9500
C94 C95 1.36(2)
C94 H94A 0.9500
C95 C96 1.351(18)
C95 H95A 0.9500
C96 C97 1.397(17)
C96 H96A 0.9500
C97 C98 1.467(16)
C98 C99 1.377(16)
C99 C100 1.371(16)
C99 H99A 0.9500
C100 C101 1.456(16)
C101 C102 1.360(17)
C101 C106 1.416(16)
C102 C103 1.39(2)
C102 H10B 0.9500
C103 C104 1.38(2)
C103 H10C 0.9500
C104 C105 1.405(17)
C104 H10D 0.9500
C105 C106 1.384(16)
C105 C107 1.441(17)
C106 H10E 0.9500
C107 C108 1.386(16)
C108 C109 1.394(16)
C108 H10F 0.9500
C109 C110 1.453(16)
C110 C111 1.355(16)
C111 C112 1.346(18)
C111 H11B 0.9500
C112 C113 1.41(2)
C112 H11C 0.9500
C113 C114 1.349(19)
C113 H11D 0.9500
C114 H11E 0.9500
C115 C116 1.377(17)
C115 H11F 0.9500
C116 C117 1.399(19)
C116 H11G 0.9500
C117 C118 1.342(17)
C117 H11H 0.9500
C118 C119 1.387(16)
C118 H11I 0.9500
C119 C120 1.454(16)
C120 C121 1.380(15)
C121 C122 1.387(15)
C121 H12B 0.9500
C122 C123 1.455(15)
C123 C128 1.398(15)
C123 C124 1.401(15)
C124 C125 1.381(18)
C124 H12C 0.9500
C125 C126 1.404(18)
C125 H12D 0.9500
C126 C127 1.392(16)
C126 H12E 0.9500
C127 C128 1.376(15)
C127 C129 1.469(15)
C128 H12F 0.9500
C129 C130 1.379(16)
C130 C131 1.416(16)
C130 H13A 0.9500
C131 C132 1.482(17)
C132 C133 1.40(2)
C133 C134 1.41(2)
C133 H13B 0.9500
C134 C135 1.33(3)
C134 H13C 0.9500
C135 C136 1.35(3)
C135 H13D 0.9500
C136 H13E 0.9500
P1 F1 1.517(10)
P1 F6 1.520(11)
P1 F2 1.557(10)
P1 F5 1.578(10)
P1 F4 1.597(10)
P1 F3 1.599(11)
P2 F7 1.545(12)
P2 F12 1.559(13)
P2 F8 1.566(12)
P2 F9 1.587(12)
P2 F10 1.588(12)
P2 F11 1.601(12)
P3 F15 1.497(12)
P3 F13 1.506(12)
P3 F16 1.518(12)
P3 F14 1.528(12)
P3 F18 1.606(12)
P3 F17 1.609(12)
I3 I4 2.949(5)
I4 I5 2.923(6)
I6 I7 2.915(12)
I7 I8 2.915(11)
I9 I10 2.949(12)
I10 I11 2.933(11)
O1S C1S 1.423(15)
O1S H1S 0.8400
C1S H1S1 0.9800
C1S H1S2 0.9800
C1S H1S3 0.9800
O2S C2S 1.458(18)
O2S H2S 0.8400
C2S H2S1 0.9800
C2S H2S2 0.9800
C2S H2S3 0.9800

loop_
_geom_hbond_atom_site_label_D
_geom_hbond_atom_site_label_H
_geom_hbond_atom_site_label_A
_geom_hbond_distance_DH
_geom_hbond_distance_HA
_geom_hbond_distance_DA
_geom_hbond_angle_DHA
N4 H4B I1 0.88 2.65 3.514(9) 166.5
N10 H10G I1 0.88 2.66 3.506(9) 161.3
N16 H16B I1 0.88 2.63 3.480(9) 163.4
N24 H24B I1 0.88 2.67 3.529(9) 165.1
N30 H30A I1 0.88 2.64 3.484(9) 161.6
N36 H36B I1 0.88 2.63 3.480(9) 163.2
N3 H3B N31 0.88 2.03 2.842(12) 153.2
N9 H9A N37 0.88 2.07 2.844(12) 146.1
N15 H15A N25 0.88 2.06 2.871(12) 152.3
N23 H23B N17 0.88 2.04 2.828(12) 148.1
N29 H29B N5 0.88 2.07 2.887(12) 154.0
N35 H35A N11 0.88 2.03 2.806(12) 146.2
O1S H1S N26 0.84 2.11 2.800(17) 139.9
O2S H2S O1S 0.84 2.11 2.76(3) 133.3
